data_4316361
loop_
_publ_author_name
'Tian-Wei Wang'
'Jun Wang'
'Shin-ichi Ohkoshi'
'You Song'
'Xiao-Zeng You'

_publ_section_title
;
 Manganese(II)-Octacyanometallate(V) Bimetallic Ferrimagnets with Tc from
 41 to 53 K Obtained in Acidic Media
;
_journal_name_full 'Inorganic Chemistry'
_journal_page_first 7756
_journal_page_last 7763
_journal_paper_doi 10.1021/ic100591h
_journal_volume 49
_journal_year 2010
_chemical_formula_moiety '32(C H0.25 Mn0.22 N O0.13 W0.13), 2(C H O3), 4(H2 O), 4.03(H)'
_chemical_formula_sum 'C34 H22 Mn7 N32 O14 W4'
_chemical_formula_weight 2222.82
_chemical_name_systematic
; 
 ? 
;
_space_group_IT_number 139
_symmetry_cell_setting tetragonal
_symmetry_space_group_name_Hall '-I 4 2'
_symmetry_space_group_name_H-M 'I 4/m m m'
_atom_sites_solution_hydrogens geom
_atom_sites_solution_primary direct
_atom_sites_solution_secondary difmap
_audit_creation_method SHELXL-97
_cell_angle_alpha 90.00
_cell_angle_beta 90.00
_cell_angle_gamma 90.00
_cell_formula_units_Z 1
_cell_length_a 7.6047(6)
_cell_length_b 7.6047(6)
_cell_length_c 28.901(4)
_cell_measurement_reflns_used 371
_cell_measurement_temperature 291(2)
_cell_measurement_theta_max 27.22
_cell_measurement_theta_min 2.76
_cell_volume 1671.4(3)
_computing_cell_refinement 'SMART '
_computing_data_collection 'SMART (Bruker, 2000)'
_computing_data_reduction 'SAINT (Bruker, 2000)'
_computing_molecular_graphics SHELXTL
_computing_publication_material SHELXTL
_computing_structure_refinement SHELXTL
_computing_structure_solution 'SHELXTL (Bruker, 2000)'
_diffrn_ambient_temperature 291(2)
_diffrn_measured_fraction_theta_full 0.998
_diffrn_measured_fraction_theta_max 0.998
_diffrn_measurement_device_type 'Bruker Smart Aepex CCD'
_diffrn_measurement_method 'phi and omega scans'
_diffrn_radiation_monochromator graphite
_diffrn_radiation_source 'sealed tube'
_diffrn_radiation_type MoK\a
_diffrn_radiation_wavelength 0.71073
_diffrn_reflns_av_R_equivalents 0.0295
_diffrn_reflns_av_sigmaI/netI 0.0363
_diffrn_reflns_limit_h_max 9
_diffrn_reflns_limit_h_min -5
_diffrn_reflns_limit_k_max 10
_diffrn_reflns_limit_k_min 0
_diffrn_reflns_limit_l_max 37
_diffrn_reflns_limit_l_min -20
_diffrn_reflns_number 1614
_diffrn_reflns_theta_full 27.96
_diffrn_reflns_theta_max 27.96
_diffrn_reflns_theta_min 1.41
_exptl_absorpt_coefficient_mu 8.198
_exptl_absorpt_correction_T_max 0.19
_exptl_absorpt_correction_T_min 0.13
_exptl_absorpt_correction_type multi-scan
_exptl_absorpt_process_details 'SADABS; bruker, 2000'
_exptl_crystal_colour 'dark red'
_exptl_crystal_density_diffrn 2.208
_exptl_crystal_density_method 'not measured'
_exptl_crystal_description block
_exptl_crystal_F_000 1033
_exptl_crystal_size_max 0.28
_exptl_crystal_size_mid 0.26
_exptl_crystal_size_min 0.20
_refine_diff_density_max 0.936
_refine_diff_density_min -0.838
_refine_diff_density_rms 0.147
_refine_ls_extinction_method none
_refine_ls_goodness_of_fit_ref 1.004
_refine_ls_hydrogen_treatment constr
_refine_ls_matrix_type full
_refine_ls_number_parameters 57
_refine_ls_number_reflns 651
_refine_ls_number_restraints 0
_refine_ls_restrained_S_all 1.004
_refine_ls_R_factor_all 0.0386
_refine_ls_R_factor_gt 0.0321
_refine_ls_shift/su_max 0.000
_refine_ls_shift/su_mean 0.000
_refine_ls_structure_factor_coef Fsqd
_refine_ls_weighting_details 'calc w=1/[\s^2^(Fo^2^)+(0.0500P)^2^+0.8800P] where P=(Fo^2^+2Fc^2^)/3'
_refine_ls_weighting_scheme calc
_refine_ls_wR_factor_gt 0.0802
_refine_ls_wR_factor_ref 0.0817
_reflns_number_gt 555
_reflns_number_total 651
_reflns_threshold_expression >2sigma(I)
_cod_data_source_file ic100591h_si_002_1.cif
_cod_data_source_block complex_1
_cod_original_sg_symbol_Hall '-I 4 2 '
_cod_original_sg_symbol_H-M 'I 4/m m m '
_cod_database_code 4316361

loop_
_symmetry_equiv_pos_as_xyz
'x, y, z'
'-y, x, z'
'-x, -y, z'
'y, -x, z'
'x, -y, -z'
'y, x, -z'
'-x, y, -z'
'-y, -x, -z'
'x+1/2, y+1/2, z+1/2'
'-y+1/2, x+1/2, z+1/2'
'-x+1/2, -y+1/2, z+1/2'
'y+1/2, -x+1/2, z+1/2'
'x+1/2, -y+1/2, -z+1/2'
'y+1/2, x+1/2, -z+1/2'
'-x+1/2, y+1/2, -z+1/2'
'-y+1/2, -x+1/2, -z+1/2'
'-x, -y, -z'
'y, -x, -z'
'x, y, -z'
'-y, x, -z'
'-x, y, z'
'-y, -x, z'
'x, -y, z'
'y, x, z'
'-x+1/2, -y+1/2, -z+1/2'
'y+1/2, -x+1/2, -z+1/2'
'x+1/2, y+1/2, -z+1/2'
'-y+1/2, x+1/2, -z+1/2'
'-x+1/2, y+1/2, z+1/2'
'-y+1/2, -x+1/2, z+1/2'
'x+1/2, -y+1/2, z+1/2'
'y+1/2, x+1/2, z+1/2'

loop_
_atom_site_label
_atom_site_type_symbol
_atom_site_fract_x
_atom_site_fract_y
_atom_site_fract_z
_atom_site_U_iso_or_equiv
_atom_site_adp_type
_atom_site_occupancy
_atom_site_symmetry_multiplicity
_atom_site_calc_flag
_atom_site_refinement_flags
_atom_site_disorder_assembly
_atom_site_disorder_group
C1 C 0.8069(6) 0.8069(6) 0.1584(2) 0.0372(14) Uani 1 2 d S . .
C2 C 0.8035(13) 1.0000 0.0821(3) 0.041(2) Uani 0.75 2 d SP . .
C3 C 1.0000 1.0000 0.2118(4) 0.032(2) Uani 1 8 d S . .
C4 C 0.313(3) 0.687(3) 0.0000 0.030(7) Uani 0.25 4 d SP . .
H4A H 0.2266 0.7734 0.0000 0.035 Uiso 0.25 4 calc SPR A 1
Mn1 Mn 0.5000 1.0000 0.0000 0.0397(6) Uani 0.75 8 d SP . .
Mn2 Mn 1.0000 1.0000 0.32636(7) 0.0353(5) Uani 1 8 d S . .
N1 N 0.7056(5) 0.7056(5) 0.16767(19) 0.0411(12) Uani 1 2 d S . .
N2 N 0.6891(11) 1.0000 0.0566(3) 0.050(2) Uani 0.75 2 d SP B .
N3 N 1.0000 1.0000 0.2504(4) 0.039(3) Uani 1 8 d S . .
O1 O 0.5000 0.695(3) 0.0000 0.043(5) Uani 0.50 4 d SP B 1
O1W O 1.0000 1.0000 0.4067(3) 0.054(3) Uani 1 8 d S . .
H1X H 1.0745 1.0745 0.4165 0.065 Uiso 0.25 2 d SPR . .
H1Y H 0.8982 1.0273 0.4165 0.065 Uiso 0.124 1 d PR . .
O2W O 0.5000 0.758(4) 0.0000 0.035(10) Uani 0.25 4 d SP B 2
H2X H 0.5513 0.7180 0.0239 0.042 Uiso 0.0625 1 d PR B 2
H2Y H 0.5513 0.7180 -0.0239 0.042 Uiso 0.0625 1 d PR B 2
O3W O 0.5000 0.0000 0.2500 0.047(2) Uani 1 8 d S . .
H3X H 0.5913 0.0163 0.2664 0.071 Uiso 0.125 1 d PR . .
H3Y H 0.4087 0.0163 0.2664 0.071 Uiso 0.125 1 d PR . .
W1 W 1.0000 1.0000 0.136763(19) 0.0393(2) Uani 1 8 d S . .

loop_
_atom_site_aniso_label
_atom_site_aniso_U_11
_atom_site_aniso_U_22
_atom_site_aniso_U_33
_atom_site_aniso_U_23
_atom_site_aniso_U_13
_atom_site_aniso_U_12
C1 0.034(2) 0.034(2) 0.043(3) -0.003(2) -0.003(2) 0.005(3)
C2 0.047(5) 0.034(4) 0.042(4) 0.000 -0.018(4) 0.000
C3 0.034(4) 0.034(4) 0.027(6) 0.000 0.000 0.000
C4 0.021(9) 0.021(9) 0.046(18) 0.000 0.000 0.000(12)
Mn1 0.0365(15) 0.0367(15) 0.0458(13) 0.000 0.000 0.000
Mn2 0.0318(6) 0.0318(6) 0.0425(11) 0.000 0.000 0.000
N1 0.0382(18) 0.0382(18) 0.047(3) 0.0086(16) 0.0086(16) -0.008(3)
N2 0.049(5) 0.042(4) 0.060(4) 0.000 -0.022(4) 0.000
N3 0.044(4) 0.044(4) 0.027(4) 0.000 0.000 0.000
O1 0.032(8) 0.043(14) 0.055(10) 0.000 0.000 0.000
O1W 0.063(5) 0.063(5) 0.037(5) 0.000 0.000 0.000
O2W 0.06(2) 0.007(16) 0.035(14) 0.000 0.000 0.000
O3W 0.048(4) 0.048(4) 0.046(5) 0.000 0.000 0.000
W1 0.0412(3) 0.0412(3) 0.0356(3) 0.000 0.000 0.000

loop_
_atom_type_symbol
_atom_type_description
_atom_type_scat_dispersion_real
_atom_type_scat_dispersion_imag
_atom_type_scat_source
C C 0.0033 0.0016 'International Tables Vol C Tables 4.2.6.8 and 6.1.1.4'
H H 0.0000 0.0000 'International Tables Vol C Tables 4.2.6.8 and 6.1.1.4'
N N 0.0061 0.0033 'International Tables Vol C Tables 4.2.6.8 and 6.1.1.4'
O O 0.0106 0.0060 'International Tables Vol C Tables 4.2.6.8 and 6.1.1.4'
Mn Mn 0.3368 0.7283 'International Tables Vol C Tables 4.2.6.8 and 6.1.1.4'
W W -0.8490 6.8722 'International Tables Vol C Tables 4.2.6.8 and 6.1.1.4'

loop_
_geom_angle_atom_site_label_1
_geom_angle_atom_site_label_2
_geom_angle_atom_site_label_3
_geom_angle
_geom_angle_site_symmetry_1
_geom_angle_site_symmetry_3
_geom_angle_publ_flag
N1 C1 W1 177.1(6) . . ?
N2 C2 W1 173.7(9) . . ?
N3 C3 W1 180.000(1) . . ?
O1 C4 O1 95(3) . 2_655 ?
O1 C4 H4A 132.6 . . ?
O1 C4 H4A 132.6 2_655 . ?
O2W C4 H4A 114.2 2_655 . ?
O2W Mn1 O2W 180.000(2) 17_675 . ?
O2W Mn1 N2 90.000(2) 17_675 . ?
O2W Mn1 N2 90.000(3) . . ?
O2W Mn1 N2 90.000(2) 17_675 17_675 ?
O2W Mn1 N2 90.000(3) . 17_675 ?
N2 Mn1 N2 180.0(3) . 17_675 ?
O2W Mn1 N2 90.000(3) 17_675 19 ?
O2W Mn1 N2 90.000(2) . 19 ?
N2 Mn1 N2 97.3(5) . 19 ?
N2 Mn1 N2 82.7(5) 17_675 19 ?
O2W Mn1 N2 90.000(3) 17_675 3_675 ?
O2W Mn1 N2 90.000(2) . 3_675 ?
N2 Mn1 N2 82.7(5) . 3_675 ?
N2 Mn1 N2 97.3(5) 17_675 3_675 ?
N2 Mn1 N2 180.0(3) 19 3_675 ?
O2W Mn1 O1 180.000(5) 17_675 . ?
O2W Mn1 O1 0.000(2) . . ?
N2 Mn1 O1 90.000(1) . . ?
N2 Mn1 O1 90.000(1) 17_675 . ?
N2 Mn1 O1 90.000(1) 19 . ?
N2 Mn1 O1 90.000(1) 3_675 . ?
O2W Mn1 O1 0.000(4) 17_675 17_675 ?
O2W Mn1 O1 180.000(4) . 17_675 ?
N2 Mn1 O1 90.000(1) . 17_675 ?
N2 Mn1 O1 90.000(1) 17_675 17_675 ?
N2 Mn1 O1 90.000(1) 19 17_675 ?
N2 Mn1 O1 90.000(1) 3_675 17_675 ?
O1 Mn1 O1 180.000(2) . 17_675 ?
N3 Mn2 N1 94.46(16) . 27 ?
N3 Mn2 N1 94.46(16) . 25_665 ?
N1 Mn2 N1 171.1(3) 27 25_665 ?
N3 Mn2 N1 94.46(16) . 26_565 ?
N1 Mn2 N1 89.65(3) 27 26_565 ?
N1 Mn2 N1 89.65(3) 25_665 26_565 ?
N3 Mn2 N1 94.46(16) . 28_655 ?
N1 Mn2 N1 89.65(3) 27 28_655 ?
N1 Mn2 N1 89.65(3) 25_665 28_655 ?
N1 Mn2 N1 171.1(3) 26_565 28_655 ?
N3 Mn2 O1W 180.000(1) . . ?
N1 Mn2 O1W 85.54(16) 27 . ?
N1 Mn2 O1W 85.54(16) 25_665 . ?
N1 Mn2 O1W 85.54(16) 26_565 . ?
N1 Mn2 O1W 85.54(16) 28_655 . ?
C1 N1 Mn2 170.6(6) . 25_665 ?
C2 N2 Mn1 171.6(8) . . ?
C3 N3 Mn2 180.000(1) . . ?
C4 O1 C4 175(3) 18_565 . ?
C4 O1 Mn1 92.4(13) 18_565 . ?
C4 O1 Mn1 92.4(13) . . ?
C4 O1 H2X 62.0 18_565 . ?
C4 O1 H2X 119.2 . . ?
Mn1 O1 H2X 77.5 . . ?
C4 O1 H2Y 62.0 18_565 . ?
C4 O1 H2Y 119.2 . . ?
Mn1 O1 H2Y 77.5 . . ?
H2X O1 H2Y 116.5 . . ?
Mn2 O1W H1X 109.5 . . ?
Mn2 O1W H1Y 109.5 . . ?
H1X O1W H1Y 109.5 . . ?
C4 O2W Mn1 110.8(15) 18_565 . ?
C4 O2W H2X 56.2 18_565 . ?
Mn1 O2W H2X 110.9 . . ?
C4 O2W H2Y 56.2 18_565 . ?
Mn1 O2W H2Y 110.9 . . ?
H2X O2W H2Y 108.9 . . ?
H3X O3W H3Y 109.5 . . ?
C1 W1 C1 146.5(3) 3_775 . ?
C1 W1 C1 85.24(9) 3_775 2_755 ?
C1 W1 C1 85.24(9) . 2_755 ?
C1 W1 C1 85.24(9) 3_775 4_575 ?
C1 W1 C1 85.24(9) . 4_575 ?
C1 W1 C1 146.5(3) 2_755 4_575 ?
C1 W1 C3 73.25(17) 3_775 . ?
C1 W1 C3 73.25(17) . . ?
C1 W1 C3 73.25(17) 2_755 . ?
C1 W1 C3 73.25(17) 4_575 . ?
C1 W1 C2 132.42(17) 3_775 2_755 ?
C1 W1 C2 75.2(2) . 2_755 ?
C1 W1 C2 75.2(2) 2_755 2_755 ?
C1 W1 C2 132.42(17) 4_575 2_755 ?
C3 W1 C2 136.6(3) . 2_755 ?
C1 W1 C2 132.42(16) 3_775 . ?
C1 W1 C2 75.2(2) . . ?
C1 W1 C2 132.42(16) 2_755 . ?
C1 W1 C2 75.2(2) 4_575 . ?
C3 W1 C2 136.6(3) . . ?
C2 W1 C2 58.1(3) 2_755 . ?
C1 W1 C2 75.2(2) 3_775 3_775 ?
C1 W1 C2 132.42(16) . 3_775 ?
C1 W1 C2 75.2(2) 2_755 3_775 ?
C1 W1 C2 132.42(16) 4_575 3_775 ?
C3 W1 C2 136.6(3) . 3_775 ?
C2 W1 C2 58.1(3) 2_755 3_775 ?
C2 W1 C2 86.8(5) . 3_775 ?
C1 W1 C2 75.2(2) 3_775 4_575 ?
C1 W1 C2 132.42(17) . 4_575 ?
C1 W1 C2 132.42(17) 2_755 4_575 ?
C1 W1 C2 75.2(2) 4_575 4_575 ?
C3 W1 C2 136.6(3) . 4_575 ?
C2 W1 C2 86.8(5) 2_755 4_575 ?
C2 W1 C2 58.1(3) . 4_575 ?
C2 W1 C2 58.1(3) 3_775 4_575 ?

loop_
_geom_bond_atom_site_label_1
_geom_bond_atom_site_label_2
_geom_bond_distance
_geom_bond_site_symmetry_2
_geom_bond_publ_flag
C1 N1 1.121(8) . ?
C1 W1 2.169(7) . ?
C2 N2 1.140(11) . ?
C2 W1 2.176(8) . ?
C3 N3 1.114(16) . ?
C3 W1 2.170(11) . ?
C4 O1 1.42(2) . ?
C4 O1 1.42(2) 2_655 ?
C4 O2W 1.520(16) 2_655 ?
C4 H4A 0.9300 . ?
Mn1 O2W 1.84(3) 17_675 ?
Mn1 O2W 1.84(3) . ?
Mn1 N2 2.177(8) . ?
Mn1 N2 2.177(8) 17_675 ?
Mn1 N2 2.177(8) 19 ?
Mn1 N2 2.177(8) 3_675 ?
Mn1 O1 2.32(2) . ?
Mn1 O1 2.32(2) 17_675 ?
Mn2 N3 2.196(11) . ?
Mn2 N1 2.218(6) 27 ?
Mn2 N1 2.218(5) 25_665 ?
Mn2 N1 2.218(5) 26_565 ?
Mn2 N1 2.218(5) 28_655 ?
Mn2 O1W 2.322(9) . ?
N1 Mn2 2.218(5) 25_665 ?
O1 C4 1.42(2) 18_565 ?
O1 H2X 0.8133 . ?
O1 H2Y 0.8133 . ?
O1W H1X 0.8501 . ?
O1W H1Y 0.8501 . ?
O2W C4 1.520(16) 18_565 ?
O2W H2X 0.8499 . ?
O2W H2Y 0.8499 . ?
O3W H3X 0.8499 . ?
O3W H3Y 0.8499 . ?
W1 C1 2.169(7) 3_775 ?
W1 C1 2.169(7) 2_755 ?
W1 C1 2.169(7) 4_575 ?
W1 C2 2.176(8) 2_755 ?
W1 C2 2.176(8) 3_775 ?
W1 C2 2.176(8) 4_575 ?

loop_
_geom_torsion_atom_site_label_1
_geom_torsion_atom_site_label_2
_geom_torsion_atom_site_label_3
_geom_torsion_atom_site_label_4
_geom_torsion
_geom_torsion_site_symmetry_1
_geom_torsion_site_symmetry_2
_geom_torsion_site_symmetry_3
_geom_torsion_site_symmetry_4
_geom_torsion_publ_flag
O1 C4 O1 Mn1 180.0 2_655 . . . ?
O2W C4 O1 Mn1 180.0 2_655 . . . ?
N2 Mn1 O1 C4 -48.7(2) . . . 18_565 ?
N2 Mn1 O1 C4 131.3(2) 17_675 . . 18_565 ?
N2 Mn1 O1 C4 48.7(2) 19 . . 18_565 ?
N2 Mn1 O1 C4 -131.3(2) 3_675 . . 18_565 ?
N2 Mn1 O1 C4 131.3(2) . . . . ?
N2 Mn1 O1 C4 -48.7(2) 17_675 . . . ?
N2 Mn1 O1 C4 -131.3(2) 19 . . . ?
N2 Mn1 O1 C4 48.7(2) 3_675 . . . ?
N2 Mn1 O2W C4 -48.7(2) . . . 18_565 ?
N2 Mn1 O2W C4 131.3(2) 17_675 . . 18_565 ?
N2 Mn1 O2W C4 48.7(2) 19 . . 18_565 ?
N2 Mn1 O2W C4 -131.3(2) 3_675 . . 18_565 ?
